data_2212805
loop_
_publ_author_name
'Min Li'
'Hui Xu'
'Zhen-Ling Wang'
'Heng-Zhen Shi'

_publ_section_title
;
 A new non-metal borophosphate with a supramolecular network
;
_journal_coeditor_code CF2088
_journal_issue 4
_journal_name_full 'Acta Crystallographica Section E'
_journal_page_first o1696
_journal_page_last o1698
_journal_paper_doi 10.1107/S160053680701029X
_journal_volume 63
_journal_year 2007
_chemical_formula_iupac 'C4 H12 N2 2+, H4 B2 O16 P4 2-'
_chemical_formula_moiety 'C4 H12 N2 2+, H4 B2 O16 P4 2-'
_chemical_formula_sum 'C4 H16 B2 N2 O16 P4'
_chemical_formula_weight 493.69
_chemical_name_systematic
;
catena-poly[hemi(piperazine-1,4-diium) [boron-di-\m-hydrogenphosphato-
\k^4^O:O']]
;
_space_group_IT_number 2
_symmetry_cell_setting triclinic
_symmetry_space_group_name_Hall '-P 1'
_symmetry_space_group_name_H-M 'P -1'
_atom_sites_solution_hydrogens geom
_atom_sites_solution_primary direct
_atom_sites_solution_secondary difmap
_cell_angle_alpha 89.510(2)
_cell_angle_beta 84.514(2)
_cell_angle_gamma 88.697(2)
_cell_formula_units_Z 2
_cell_length_a 7.3433(10)
_cell_length_b 10.1179(13)
_cell_length_c 10.5228(14)
_cell_measurement_reflns_used 2443
_cell_measurement_temperature 291(2)
_cell_measurement_theta_max 28.19
_cell_measurement_theta_min 2.79
_cell_volume 778.03(18)
_computing_cell_refinement 'SAINT-Plus (Bruker, 2003)'
_computing_data_collection 'SMART (Bruker, 2003)'
_computing_data_reduction SAINT-Plus
_computing_molecular_graphics 'SHELXTL (Sheldrick, 2000)'
_computing_publication_material SHELXTL
_computing_structure_refinement 'SHELXL97 (Sheldrick, 1997)'
_computing_structure_solution 'SHELXS97 (Sheldrick, 1997)'
_diffrn_ambient_temperature 291(2)
_diffrn_measured_fraction_theta_full 0.993
_diffrn_measured_fraction_theta_max 0.993
_diffrn_measurement_device_type 'Bruker SMART CCD area-detector'
_diffrn_measurement_method '\f and \w'
_diffrn_radiation_monochromator graphite
_diffrn_radiation_source 'fine-focus sealed tube'
_diffrn_radiation_type MoK\a
_diffrn_radiation_wavelength 0.71073
_diffrn_reflns_av_R_equivalents 0.0197
_diffrn_reflns_av_sigmaI/netI 0.0305
_diffrn_reflns_limit_h_max 8
_diffrn_reflns_limit_h_min -8
_diffrn_reflns_limit_k_max 12
_diffrn_reflns_limit_k_min -12
_diffrn_reflns_limit_l_max 12
_diffrn_reflns_limit_l_min -12
_diffrn_reflns_number 5963
_diffrn_reflns_theta_full 25.50
_diffrn_reflns_theta_max 25.50
_diffrn_reflns_theta_min 2.79
_diffrn_standards_number 0
_exptl_absorpt_coefficient_mu 0.583
_exptl_absorpt_correction_T_max 0.957
_exptl_absorpt_correction_T_min 0.870
_exptl_absorpt_correction_type multi-scan
_exptl_absorpt_process_details '(SADABS; Sheldrick, 2003)'
_exptl_crystal_colour colourless
_exptl_crystal_density_diffrn 2.107
_exptl_crystal_density_method 'not measured'
_exptl_crystal_description block
_exptl_crystal_F_000 504
_exptl_crystal_size_max 0.25
_exptl_crystal_size_mid 0.09
_exptl_crystal_size_min 0.08
_refine_diff_density_max 0.350
_refine_diff_density_min -0.426
_refine_ls_extinction_method none
_refine_ls_goodness_of_fit_ref 1.049
_refine_ls_hydrogen_treatment constr
_refine_ls_matrix_type full
_refine_ls_number_parameters 257
_refine_ls_number_reflns 2876
_refine_ls_number_restraints 0
_refine_ls_restrained_S_all 1.049
_refine_ls_R_factor_all 0.0395
_refine_ls_R_factor_gt 0.0316
_refine_ls_shift/su_max 0.000
_refine_ls_shift/su_mean 0.000
_refine_ls_structure_factor_coef Fsqd
_refine_ls_weighting_details 'calc w=1/[\s^2^(Fo^2^)+(0.0406P)^2^+0.712P] where P=(Fo^2^+2Fc^2^)/3'
_refine_ls_weighting_scheme calc
_refine_ls_wR_factor_gt 0.0792
_refine_ls_wR_factor_ref 0.0841
_reflns_number_gt 2424
_reflns_number_total 2876
_reflns_threshold_expression I>2\s(I)
_cod_data_source_file cf2088.cif
_cod_data_source_block I
_cod_database_code 2212805

loop_
_symmetry_equiv_pos_as_xyz
'x, y, z'
'-x, -y, -z'

loop_
_atom_site_type_symbol
_atom_site_label
_atom_site_fract_x
_atom_site_fract_y
_atom_site_fract_z
_atom_site_U_iso_or_equiv
_atom_site_adp_type
_atom_site_calc_flag
_atom_site_refinement_flags
_atom_site_occupancy
P P1 0.42963(8) 0.50205(6) 0.67864(6) 0.01232(16) Uani d . 1
P P2 0.06302(8) 0.30552(6) 0.44962(6) 0.01184(16) Uani d . 1
P P3 0.56363(9) 0.81378(6) 0.97631(6) 0.01386(17) Uani d . 1
P P4 0.98552(8) 1.06796(6) 0.81318(6) 0.01277(16) Uani d . 1
B B1 0.2375(4) 0.5449(3) 0.4661(3) 0.0131(6) Uani d . 1
B B2 0.7594(4) 1.0311(3) 1.0326(3) 0.0134(6) Uani d . 1
O O1 0.4829(3) 0.64730(17) 0.69034(18) 0.0203(4) Uani d . 1
H H1 0.5279 0.6575 0.7579 0.030 Uiso calc R 1
O O2 0.3670(2) 0.43791(18) 0.80281(17) 0.0206(4) Uani d . 1
O O3 0.2685(2) 0.50034(17) 0.59469(16) 0.0174(4) Uani d . 1
O O4 0.4075(2) 0.57938(16) 0.38951(17) 0.0166(4) Uani d . 1
O O5 0.1243(2) 0.66728(17) 0.47089(16) 0.0160(4) Uani d . 1
O O6 0.1416(2) 0.44118(16) 0.40246(16) 0.0139(4) Uani d . 1
O O7 0.1839(2) 0.22481(17) 0.52817(17) 0.0176(4) Uani d . 1
O O8 0.0244(3) 0.23977(18) 0.32408(17) 0.0227(4) Uani d . 1
H H8 0.0536 0.1612 0.3263 0.034 Uiso calc R 1
O O9 0.6164(3) 0.69944(18) 0.89065(19) 0.0262(5) Uani d . 1
O O10 0.4918(3) 0.7706(2) 1.11273(19) 0.0269(5) Uani d . 1
H H10 0.5482 0.7040 1.1329 0.040 Uiso calc R 1
O O11 0.7342(2) 0.89789(17) 0.98443(18) 0.0189(4) Uani d . 1
O O12 0.8617(2) 1.02598(17) 1.14493(16) 0.0172(4) Uani d . 1
O O13 0.5861(2) 1.09856(17) 1.07686(16) 0.0156(4) Uani d . 1
O O14 0.8575(2) 1.10984(17) 0.93127(16) 0.0164(4) Uani d . 1
O O15 1.0700(3) 1.20272(18) 0.76941(17) 0.0231(4) Uani d . 1
H H15 1.1007 1.2008 0.6924 0.035 Uiso calc R 1
O O16 0.8975(2) 1.00171(18) 0.70898(17) 0.0209(4) Uani d . 1
N N1 0.9916(3) 0.5199(2) 0.8664(2) 0.0238(5) Uani d . 1
H H1A 0.9391 0.5572 0.8006 0.029 Uiso calc R 1
H H1B 1.0872 0.4695 0.8339 0.029 Uiso calc R 1
N N2 0.5450(3) 0.1303(2) 0.5369(2) 0.0291(6) Uani d . 1
H H2A 0.4471 0.1774 0.5152 0.035 Uiso calc R 1
H H2B 0.6208 0.1862 0.5705 0.035 Uiso calc R 1
C C1 0.8561(4) 0.4342(3) 0.9410(3) 0.0215(6) Uani d . 1
H H1C 0.8186 0.3648 0.8867 0.026 Uiso calc R 1
H H1D 0.7484 0.4866 0.9708 0.026 Uiso calc R 1
C C2 0.9407(4) 0.3738(3) 1.0533(3) 0.0243(6) Uani d . 1
H H2C 0.8505 0.3221 1.1041 0.029 Uiso calc R 1
H H2D 1.0417 0.3152 1.0232 0.029 Uiso calc R 1
C C3 0.6406(4) 0.0681(3) 0.4210(3) 0.0251(6) Uani d . 1
H H3A 0.7508 0.0221 0.4429 0.030 Uiso calc R 1
H H3B 0.6760 0.1359 0.3582 0.030 Uiso calc R 1
C C4 0.4840(4) 0.0283(3) 0.6347(3) 0.0279(7) Uani d . 1
H H4A 0.4195 0.0712 0.7085 0.034 Uiso calc R 1
H H4B 0.5898 -0.0188 0.6624 0.034 Uiso calc R 1

loop_
_atom_site_aniso_label
_atom_site_aniso_U_11
_atom_site_aniso_U_22
_atom_site_aniso_U_33
_atom_site_aniso_U_12
_atom_site_aniso_U_13
_atom_site_aniso_U_23
P1 0.0116(3) 0.0133(3) 0.0119(3) 0.0009(2) -0.0004(2) 0.0001(2)
P2 0.0115(3) 0.0104(3) 0.0134(3) 0.0002(2) -0.0003(2) -0.0006(2)
P3 0.0127(3) 0.0124(3) 0.0166(3) 0.0003(3) -0.0021(3) 0.0001(3)
P4 0.0126(3) 0.0131(3) 0.0128(3) 0.0006(2) -0.0026(2) -0.0007(2)
B1 0.0111(13) 0.0119(14) 0.0160(14) -0.0008(11) -0.0002(11) 0.0002(11)
B2 0.0104(13) 0.0137(14) 0.0163(14) -0.0002(11) -0.0023(11) -0.0033(11)
O1 0.0251(10) 0.0147(9) 0.0217(10) -0.0005(8) -0.0061(8) -0.0032(8)
O2 0.0218(10) 0.0227(10) 0.0163(9) 0.0029(8) 0.0022(8) 0.0053(8)
O3 0.0150(9) 0.0213(10) 0.0165(9) -0.0027(7) -0.0039(7) 0.0017(7)
O4 0.0131(9) 0.0128(9) 0.0228(10) -0.0011(7) 0.0045(7) -0.0006(7)
O5 0.0119(9) 0.0133(9) 0.0220(10) 0.0014(7) 0.0024(7) 0.0014(7)
O6 0.0143(9) 0.0133(9) 0.0144(9) -0.0024(7) -0.0020(7) 0.0011(7)
O7 0.0161(9) 0.0166(9) 0.0193(9) 0.0032(7) 0.0008(7) 0.0028(7)
O8 0.0311(11) 0.0158(10) 0.0222(10) 0.0009(8) -0.0072(8) -0.0051(8)
O9 0.0249(10) 0.0201(10) 0.0353(12) 0.0061(8) -0.0124(9) -0.0106(9)
O10 0.0236(11) 0.0284(12) 0.0268(11) 0.0069(9) 0.0040(8) 0.0124(9)
O11 0.0121(9) 0.0151(9) 0.0299(11) 0.0004(7) -0.0038(8) -0.0039(8)
O12 0.0145(9) 0.0205(10) 0.0173(9) 0.0043(7) -0.0052(7) -0.0036(7)
O13 0.0122(9) 0.0187(9) 0.0158(9) 0.0030(7) -0.0021(7) 0.0015(7)
O14 0.0160(9) 0.0139(9) 0.0185(9) 0.0002(7) 0.0025(7) 0.0001(7)
O15 0.0325(11) 0.0195(10) 0.0163(10) -0.0044(8) 0.0034(8) 0.0030(8)
O16 0.0219(10) 0.0225(10) 0.0202(10) 0.0024(8) -0.0108(8) -0.0056(8)
N1 0.0232(12) 0.0299(13) 0.0181(12) 0.0032(10) -0.0018(10) 0.0030(10)
N2 0.0218(13) 0.0199(13) 0.0455(16) -0.0042(10) -0.0009(11) -0.0080(11)
C1 0.0169(13) 0.0203(14) 0.0272(15) -0.0016(11) -0.0016(11) -0.0029(12)
C2 0.0214(14) 0.0184(14) 0.0326(16) -0.0020(11) -0.0001(12) 0.0038(12)
C3 0.0190(14) 0.0226(15) 0.0321(16) 0.0009(11) 0.0056(12) 0.0057(12)
C4 0.0246(15) 0.0402(18) 0.0189(14) 0.0020(13) -0.0026(12) -0.0013(13)

loop_
_atom_type_symbol
_atom_type_description
_atom_type_scat_dispersion_real
_atom_type_scat_dispersion_imag
_atom_type_scat_source
C C 0.0033 0.0016 'International Tables Vol C Tables 4.2.6.8 and 6.1.1.4'
H H 0.0000 0.0000 'International Tables Vol C Tables 4.2.6.8 and 6.1.1.4'
B B 0.0013 0.0007 'International Tables Vol C Tables 4.2.6.8 and 6.1.1.4'
N N 0.0061 0.0033 'International Tables Vol C Tables 4.2.6.8 and 6.1.1.4'
O O 0.0106 0.0060 'International Tables Vol C Tables 4.2.6.8 and 6.1.1.4'
P P 0.1023 0.0942 'International Tables Vol C Tables 4.2.6.8 and 6.1.1.4'

loop_
_geom_angle_atom_site_label_1
_geom_angle_atom_site_label_2
_geom_angle_atom_site_label_3
_geom_angle_site_symmetry_1
_geom_angle_site_symmetry_3
_geom_angle
_geom_angle_publ_flag
O2 P1 O1 . . 114.04(11) y
O2 P1 O3 . . 107.33(10) y
O1 P1 O3 . . 107.01(10) y
O2 P1 O4 . 2_666 109.78(10) ?
O1 P1 O4 . 2_666 110.05(10) ?
O3 P1 O4 . 2_666 108.42(10) ?
O7 P2 O8 . . 114.12(11) y
O7 P2 O6 . . 115.00(10) y
O8 P2 O6 . . 102.30(10) y
O7 P2 O5 . 2_566 109.16(10) ?
O8 P2 O5 . 2_566 107.85(10) ?
O6 P2 O5 . 2_566 107.95(9) ?
O9 P3 O11 . . 108.07(11) y
O9 P3 O13 . 2_677 111.37(10) ?
O11 P3 O13 . 2_677 108.33(10) ?
O9 P3 O10 . . 112.84(12) y
O11 P3 O10 . . 108.50(11) y
O13 P3 O10 2_677 . 107.62(10) ?
O16 P4 O14 . . 116.28(10) y
O16 P4 O12 . 2_777 107.93(10) ?
O14 P4 O12 . 2_777 109.42(10) ?
O16 P4 O15 . . 112.34(11) y
O14 P4 O15 . . 101.35(10) y
O12 P4 O15 2_777 . 109.28(11) ?
O3 B1 O4 . . 112.6(2) y
O3 B1 O5 . . 110.6(2) y
O4 B1 O5 . . 104.90(19) y
O3 B1 O6 . . 109.1(2) y
O4 B1 O6 . . 110.6(2) y
O5 B1 O6 . . 108.9(2) y
O12 B2 O11 . . 110.9(2) y
O12 B2 O13 . . 104.4(2) y
O11 B2 O13 . . 113.0(2) y
O12 B2 O14 . . 110.0(2) y
O11 B2 O14 . . 109.0(2) y
O13 B2 O14 . . 109.6(2) y
P1 O1 H1 . . 109.5 ?
B1 O3 P1 . . 135.78(16) ?
B1 O4 P1 . 2_666 134.29(16) ?
B1 O5 P2 . 2_566 128.08(16) ?
B1 O6 P2 . . 132.53(16) ?
P2 O8 H8 . . 109.5 ?
P3 O10 H10 . . 109.5 ?
B2 O11 P3 . . 132.70(16) ?
B2 O12 P4 . 2_777 133.11(16) ?
B2 O13 P3 . 2_677 139.54(17) ?
B2 O14 P4 . . 131.14(16) ?
P4 O15 H15 . . 109.5 ?
C1 N1 C2 . 2_767 112.1(2) ?
C1 N1 H1A . . 109.2 ?
C2 N1 H1A 2_767 . 109.2 ?
C1 N1 H1B . . 109.2 ?
C2 N1 H1B 2_767 . 109.2 ?
H1A N1 H1B . . 107.9 ?
C3 N2 C4 . . 111.2(2) ?
C3 N2 H2A . . 109.4 ?
C4 N2 H2A . . 109.4 ?
C3 N2 H2B . . 109.4 ?
C4 N2 H2B . . 109.4 ?
H2A N2 H2B . . 108.0 ?
N1 C1 C2 . . 109.8(2) ?
N1 C1 H1C . . 109.7 ?
C2 C1 H1C . . 109.7 ?
N1 C1 H1D . . 109.7 ?
C2 C1 H1D . . 109.7 ?
H1C C1 H1D . . 108.2 ?
N1 C2 C1 2_767 . 110.0(2) ?
N1 C2 H2C 2_767 . 109.7 ?
C1 C2 H2C . . 109.7 ?
N1 C2 H2D 2_767 . 109.7 ?
C1 C2 H2D . . 109.7 ?
H2C C2 H2D . . 108.2 ?
N2 C3 C4 . 2_656 109.9(2) ?
N2 C3 H3A . . 109.7 ?
C4 C3 H3A 2_656 . 109.7 ?
N2 C3 H3B . . 109.7 ?
C4 C3 H3B 2_656 . 109.7 ?
H3A C3 H3B . . 108.2 ?
N2 C4 C3 . 2_656 110.1(2) ?
N2 C4 H4A . . 109.6 ?
C3 C4 H4A 2_656 . 109.6 ?
N2 C4 H4B . . 109.6 ?
C3 C4 H4B 2_656 . 109.6 ?
H4A C4 H4B . . 108.2 ?

loop_
_geom_bond_atom_site_label_1
_geom_bond_atom_site_label_2
_geom_bond_site_symmetry_2
_geom_bond_distance
_geom_bond_publ_flag
P1 O2 . 1.4914(18) y
P1 O1 . 1.5383(18) y
P1 O3 . 1.5431(18) y
P1 O4 2_666 1.5573(18) ?
P2 O7 . 1.4947(18) y
P2 O8 . 1.5374(18) y
P2 O6 . 1.5597(17) y
P2 O5 2_566 1.5603(17) ?
P3 O9 . 1.4939(19) y
P3 O11 . 1.5398(18) y
P3 O13 2_677 1.5405(17) ?
P3 O10 . 1.544(2) y
P4 O16 . 1.4955(18) y
P4 O14 . 1.5411(18) y
P4 O12 2_777 1.5475(17) ?
P4 O15 . 1.5585(19) y
B1 O3 . 1.460(3) y
B1 O4 . 1.467(3) y
B1 O5 . 1.474(3) y
B1 O6 . 1.477(3) y
B2 O12 . 1.460(3) y
B2 O11 . 1.465(3) y
B2 O13 . 1.468(3) y
B2 O14 . 1.468(3) y
O1 H1 . 0.820 ?
O4 P1 2_666 1.5572(18) ?
O5 P2 2_566 1.5603(17) ?
O8 H8 . 0.820 ?
O10 H10 . 0.820 ?
O12 P4 2_777 1.5475(17) ?
O13 P3 2_677 1.5405(17) ?
O15 H15 . 0.820 ?
N1 C1 . 1.495(3) ?
N1 C2 2_767 1.496(3) ?
N1 H1A . 0.900 ?
N1 H1B . 0.900 ?
N2 C3 . 1.486(4) ?
N2 C4 . 1.497(4) ?
N2 H2A . 0.900 ?
N2 H2B . 0.900 ?
C1 C2 . 1.506(4) ?
C1 H1C . 0.970 ?
C1 H1D . 0.970 ?
C2 N1 2_767 1.497(3) ?
C2 H2C . 0.970 ?
C2 H2D . 0.970 ?
C3 C4 2_656 1.512(4) ?
C3 H3A . 0.970 ?
C3 H3B . 0.970 ?
C4 C3 2_656 1.512(4) ?
C4 H4A . 0.970 ?
C4 H4B . 0.970 ?

loop_
_geom_hbond_atom_site_label_D
_geom_hbond_atom_site_label_H
_geom_hbond_atom_site_label_A
_geom_hbond_site_symmetry_A
_geom_hbond_distance_DH
_geom_hbond_distance_HA
_geom_hbond_distance_DA
_geom_hbond_angle_DHA
O1 H1 O9 . 0.82 1.66 2.474(3) 173
O8 H8 O16 2_666 0.82 1.71 2.516(3) 165
O10 H10 O2 2_667 0.82 1.71 2.522(3) 169
O15 H15 O7 1_665 0.82 1.79 2.605(3) 170
N1 H1B O2 1_655 0.90 2.07 2.878(3) 149
N1 H1A O6 2_666 0.90 2.27 3.100(3) 153
N1 H1A O8 2_666 0.90 2.43 3.145(3) 136
N2 H2A O7 . 0.90 1.97 2.807(3) 154
N2 H2B O4 2_666 0.90 2.41 3.080(3) 131
N2 H2B O5 2_666 0.90 2.42 3.207(3) 146

loop_
_geom_torsion_atom_site_label_1
_geom_torsion_atom_site_label_2
_geom_torsion_atom_site_label_3
_geom_torsion_atom_site_label_4
_geom_torsion_site_symmetry_1
_geom_torsion_site_symmetry_4
_geom_torsion
O4 B1 O3 P1 . . 12.7(3)
O5 B1 O3 P1 . . -104.3(2)
O6 B1 O3 P1 . . 135.9(2)
O2 P1 O3 B1 . . -179.7(2)
O1 P1 O3 B1 . . 57.5(3)
O4 P1 O3 B1 2_666 . -61.2(3)
O3 B1 O4 P1 . 2_666 74.6(3)
O5 B1 O4 P1 . 2_666 -165.11(17)
O6 B1 O4 P1 . 2_666 -47.8(3)
O3 B1 O5 P2 . 2_566 -51.5(3)
O4 B1 O5 P2 . 2_566 -173.21(15)
O6 B1 O5 P2 . 2_566 68.4(3)
O3 B1 O6 P2 . . 4.1(3)
O4 B1 O6 P2 . . 128.56(19)
O5 B1 O6 P2 . . -116.7(2)
O7 P2 O6 B1 . . -43.1(2)
O8 P2 O6 B1 . . -167.4(2)
O5 P2 O6 B1 2_566 . 79.0(2)
O12 B2 O11 P3 . . 113.9(2)
O13 B2 O11 P3 . . -2.8(3)
O14 B2 O11 P3 . . -124.9(2)
O9 P3 O11 B2 . . 166.8(2)
O13 P3 O11 B2 2_677 . 46.0(2)
O10 P3 O11 B2 . . -70.6(2)
O11 B2 O12 P4 . 2_777 32.2(3)
O13 B2 O12 P4 . 2_777 154.16(17)
O14 B2 O12 P4 . 2_777 -88.4(3)
O12 B2 O13 P3 . 2_677 151.9(2)
O11 B2 O13 P3 . 2_677 -87.5(3)
O14 B2 O13 P3 . 2_677 34.2(3)
O12 B2 O14 P4 . . 98.3(2)
O11 B2 O14 P4 . . -23.5(3)
O13 B2 O14 P4 . . -147.55(17)
O16 P4 O14 B2 . . 70.1(2)
O12 P4 O14 B2 2_777 . -52.4(2)
O15 P4 O14 B2 . . -167.8(2)
C2 N1 C1 C2 2_767 . -57.4(3)
N1 C1 C2 N1 . 2_767 56.2(3)
C4 N2 C3 C4 . 2_656 57.8(3)
C3 N2 C4 C3 . 2_656 -57.9(3)
